data_2107393
loop_
_publ_author_name
'Brusset, H.'
'Rubinstein-Auban, A.'
'Dao, N.Q.'

_publ_section_title
;
 Structure cristalline de Rb2 U O2 F4 (H2 O)
;
_journal_name_full 'Acta Crystallographica B (24,1968-38,1982)'
_journal_page_first 2617
_journal_page_last 2619
_journal_volume 28
_journal_year 1972
_chemical_formula_sum 'F4 H2 O3 Rb2 U'
_chemical_name_systematic 'Rb2 U O2 F4 (H2 O)'
_space_group_IT_number 61
_symmetry_space_group_name_Hall '-P 2ac 2ab'
_symmetry_space_group_name_H-M 'P b c a'
_cell_angle_alpha 90
_cell_angle_beta 90
_cell_angle_gamma 90
_cell_formula_units_Z 8
_cell_length_a 8.881
_cell_length_b 14.547
_cell_length_c 11.975
_cell_volume 1547.073
_citation_journal_id_ASTM ACBCAR
_cod_data_source_file Brusset_ACBCAR_1972_467.cif
_cod_data_source_block H2F4O3Rb2U1
_cod_original_formula_sum 'H2 F4 O3 Rb2 U1'
_cod_database_code 2107393

loop_
_symmetry_equiv_pos_as_xyz
x,y,z
-x+1/2,-y,z+1/2
x+1/2,-y+1/2,-z
-x,y+1/2,-z+1/2
-x,-y,-z
x-1/2,y,-z-1/2
-x-1/2,y-1/2,z
x,-y-1/2,z-1/2

loop_
_atom_site_label
_atom_site_type_symbol
_atom_site_fract_x
_atom_site_fract_y
_atom_site_fract_z
_atom_site_occupancy
_atom_site_U_iso_or_equiv
F3 F-1 0.019 0.034 0.089 1 0.0
Rb2 Rb+1 0.163 0.814 0.262 1 0.0
Rb1 Rb+1 0.104 0.107 0.441 1 0.0
U1 U+6 0.0926 0.121 0.0418 1 0.0
O2 O-2 0.27 0.084 -0.017 1 0.0
O3 O-2 0.09 0.46 0.19 1 0.0
F1 F-1 0.15 0.26 0.097 1 0.0
F2 F-1 0.169 0.101 1.207 1 0.0
O1 O-2 -0.09 0.15 0.11 1 0.0
F4 F-1 0.07 0.209 0.101 1 0.0
